data_7025206
loop_
_publ_author_name
'Lee, David K. Y.'
'Jackson, Anne-Martine S'
'Fushimi, Toshiki'
'Yennawar, Hemant'
'Allcock, Harry R.'

_publ_section_title
;
 Synthesis and inclusion behavior of cyclotriphosphazene molecules with
 asymmetric spiro rings.
;
_journal_issue 22
_journal_name_full 'Dalton transactions (Cambridge, England : 2003)'
_journal_page_first 5341
_journal_page_last 5348
_journal_paper_doi 10.1039/b925734a
_journal_volume 39
_journal_year 2010
_chemical_absolute_configuration ad
_chemical_formula_moiety '4(C12 H27 N6 O3 P3), C2 H6 O'
_chemical_formula_sum 'C50 H114 N24 O13 P12'
_chemical_formula_weight 1631.29
_chemical_name_common 'Phosphazene 2 with Ethanol inclusion'
_chemical_name_systematic
;
Phosphazene 2 with Ethanol inclusion
;
_space_group_IT_number 19
_symmetry_cell_setting orthorhombic
_symmetry_space_group_name_Hall 'P 2ac 2ab'
_symmetry_space_group_name_H-M 'P 21 21 21'
_atom_sites_solution_hydrogens geom
_atom_sites_solution_primary direct
_atom_sites_solution_secondary difmap
_audit_creation_method SHELXL-97
_cell_angle_alpha 90.00
_cell_angle_beta 90.00
_cell_angle_gamma 90.00
_cell_formula_units_Z 4
_cell_length_a 10.0247(8)
_cell_length_b 20.0725(16)
_cell_length_c 38.752(3)
_cell_measurement_reflns_used 9675
_cell_measurement_temperature 113(2)
_cell_measurement_theta_max 28.026
_cell_measurement_theta_min 2.270
_cell_volume 7797.7(11)
_computing_cell_refinement 'Bruker SMART'
_computing_data_collection 'Bruker SMART'
_computing_data_reduction 'Bruker SAINT'
_computing_molecular_graphics 'Bruker SHELXTL'
_computing_publication_material 'Bruker SHELXTL'
_computing_structure_refinement 'SHELXL-97 (Sheldrick, 1997)'
_computing_structure_solution 'SHELXS-97 (Sheldrick, 1990)'
_diffrn_ambient_temperature 113(2)
_diffrn_measured_fraction_theta_full 0.996
_diffrn_measured_fraction_theta_max 0.996
_diffrn_measurement_device_type 'CCD area detector'
_diffrn_measurement_method 'phi and omega scans'
_diffrn_radiation_monochromator graphite
_diffrn_radiation_source 'fine-focus sealed tube'
_diffrn_radiation_type MoK\a
_diffrn_radiation_wavelength 0.71073
_diffrn_reflns_av_R_equivalents 0.0454
_diffrn_reflns_av_sigmaI/netI 0.0454
_diffrn_reflns_limit_h_max 13
_diffrn_reflns_limit_h_min -13
_diffrn_reflns_limit_k_max 26
_diffrn_reflns_limit_k_min -25
_diffrn_reflns_limit_l_max 51
_diffrn_reflns_limit_l_min -50
_diffrn_reflns_number 68731
_diffrn_reflns_theta_full 28.31
_diffrn_reflns_theta_max 28.31
_diffrn_reflns_theta_min 1.87
_exptl_absorpt_coefficient_mu 0.331
_exptl_absorpt_correction_T_max 0.968
_exptl_absorpt_correction_T_min 0.954
_exptl_absorpt_correction_type empirical
_exptl_absorpt_process_details SADABS
_exptl_crystal_colour colorless
_exptl_crystal_density_diffrn 1.390
_exptl_crystal_density_method 'not measured'
_exptl_crystal_description block
_exptl_crystal_F_000 3464
_exptl_crystal_size_max 0.14
_exptl_crystal_size_mid 0.12
_exptl_crystal_size_min 0.09
_refine_diff_density_max 0.633
_refine_diff_density_min -0.400
_refine_diff_density_rms 0.083
_refine_ls_abs_structure_details 'Flack H D (1983), Acta Cryst. A39, 876-881'
_refine_ls_abs_structure_Flack 0.05(7)
_refine_ls_extinction_method none
_refine_ls_goodness_of_fit_ref 1.145
_refine_ls_hydrogen_treatment noref
_refine_ls_matrix_type full
_refine_ls_number_parameters 916
_refine_ls_number_reflns 19285
_refine_ls_number_restraints 1620
_refine_ls_restrained_S_all 1.103
_refine_ls_R_factor_all 0.0671
_refine_ls_R_factor_gt 0.0617
_refine_ls_shift/su_max 0.008
_refine_ls_shift/su_mean 0.001
_refine_ls_structure_factor_coef Fsqd
_refine_ls_weighting_details 'calc w=1/[\s^2^(Fo^2^)+(0.0561P)^2^+9.0608P] where P=(Fo^2^+2Fc^2^)/3'
_refine_ls_weighting_scheme calc
_refine_ls_wR_factor_gt 0.1417
_refine_ls_wR_factor_ref 0.1445
_reflns_number_gt 17851
_reflns_number_total 19285
_reflns_threshold_expression >2sigma(I)
_cod_data_source_file b925734a.txt
_cod_data_source_block dkl7o-bhuv
_cod_original_sg_symbol_H-M P212121
_cod_database_code 7025206

loop_
_symmetry_equiv_pos_as_xyz
'x, y, z'
'-x+1/2, -y, z+1/2'
'x+1/2, -y+1/2, -z'
'-x, y+1/2, -z+1/2'

loop_
_atom_site_label
_atom_site_type_symbol
_atom_site_fract_x
_atom_site_fract_y
_atom_site_fract_z
_atom_site_U_iso_or_equiv
_atom_site_adp_type
_atom_site_occupancy
_atom_site_symmetry_multiplicity
_atom_site_calc_flag
_atom_site_refinement_flags
_atom_site_disorder_assembly
_atom_site_disorder_group
C1 C 0.8914(3) 0.57480(18) 0.89353(11) 0.0313(8) Uani 1 1 d U . .
H1A H 0.8918 0.5410 0.9122 0.038 Uiso 1 1 calc R . .
H1B H 0.9848 0.5848 0.8871 0.038 Uiso 1 1 calc R . .
C2 C 0.8142(3) 0.54914(18) 0.86239(10) 0.0293(7) Uani 1 1 d U . .
H2A H 0.8395 0.5752 0.8414 0.035 Uiso 1 1 calc R . .
C3 C 0.8338(4) 0.47506(19) 0.85558(12) 0.0373(9) Uani 1 1 d U . .
H3A H 0.9301 0.4658 0.8526 0.045 Uiso 1 1 calc R . .
H3B H 0.8023 0.4494 0.8758 0.045 Uiso 1 1 calc R . .
C4 C 0.7590(5) 0.4521(2) 0.82377(13) 0.0459(11) Uani 1 1 d U . .
H4A H 0.7739 0.4043 0.8203 0.069 Uiso 1 1 calc R . .
H4B H 0.7913 0.4767 0.8036 0.069 Uiso 1 1 calc R . .
H4C H 0.6634 0.4605 0.8268 0.069 Uiso 1 1 calc R . .
C5 C 0.3969(5) 0.7224(3) 0.98771(10) 0.0478(11) Uani 1 1 d U . .
H5A H 0.3483 0.7644 0.9925 0.057 Uiso 1 1 calc R . .
H5B H 0.4323 0.7049 1.0098 0.057 Uiso 1 1 calc R . .
C6 C 0.3028(4) 0.6715(2) 0.97125(9) 0.0380(9) Uani 1 1 d U . .
H6A H 0.3358 0.6254 0.9760 0.046 Uiso 1 1 calc R . .
C7 C 0.1582(5) 0.6779(3) 0.98288(11) 0.0613(15) Uani 1 1 d U . .
H7A H 0.1545 0.6735 1.0083 0.074 Uiso 1 1 calc R . .
H7B H 0.1254 0.7229 0.9769 0.074 Uiso 1 1 calc R . .
C8 C 0.0699(5) 0.6287(4) 0.96759(14) 0.084(2) Uani 1 1 d U . .
H8A H -0.0212 0.6358 0.9760 0.126 Uiso 1 1 calc R . .
H8B H 0.0998 0.5839 0.9741 0.126 Uiso 1 1 calc R . .
H8C H 0.0717 0.6332 0.9424 0.126 Uiso 1 1 calc R . .
C9 C 0.6378(5) 0.8818(2) 0.84916(16) 0.0588(14) Uani 1 1 d U . .
H9A H 0.7139 0.8931 0.8339 0.071 Uiso 1 1 calc R . .
H9B H 0.6144 0.9220 0.8627 0.071 Uiso 1 1 calc R . .
C10 C 0.5188(5) 0.8606(2) 0.82730(11) 0.0421(9) Uani 1 1 d U . .
H10A H 0.4352 0.8780 0.8381 0.051 Uiso 1 1 calc R . .
C11 C 0.5248(5) 0.8837(2) 0.79048(13) 0.0486(11) Uani 1 1 d U . .
H11A H 0.6099 0.8684 0.7802 0.058 Uiso 1 1 calc R . .
H11B H 0.5246 0.9330 0.7901 0.058 Uiso 1 1 calc R . .
C12 C 0.4092(5) 0.8582(2) 0.76840(12) 0.0511(12) Uani 1 1 d U . .
H12A H 0.4192 0.8746 0.7447 0.077 Uiso 1 1 calc R . .
H12B H 0.3247 0.8742 0.7780 0.077 Uiso 1 1 calc R . .
H12C H 0.4097 0.8093 0.7683 0.077 Uiso 1 1 calc R . .
C13 C -0.0082(3) 0.73569(19) 0.83419(9) 0.0286(7) Uani 1 1 d U . .
H13A H -0.0660 0.7208 0.8534 0.034 Uiso 1 1 calc R . .
H13B H -0.0656 0.7541 0.8157 0.034 Uiso 1 1 calc R . .
C14 C 0.0891(3) 0.78847(18) 0.84678(9) 0.0263(7) Uani 1 1 d U . .
H14A H 0.1135 0.8179 0.8269 0.032 Uiso 1 1 calc R . .
C15 C 0.0342(4) 0.83141(19) 0.87583(10) 0.0321(8) Uani 1 1 d U . .
H15A H 0.1001 0.8668 0.8810 0.039 Uiso 1 1 calc R . .
H15B H -0.0480 0.8535 0.8675 0.039 Uiso 1 1 calc R . .
C16 C 0.0023(5) 0.7950(2) 0.90891(10) 0.0373(9) Uani 1 1 d U . .
H16A H -0.0322 0.8267 0.9260 0.056 Uiso 1 1 calc R . .
H16B H 0.0834 0.7740 0.9179 0.056 Uiso 1 1 calc R . .
H16C H -0.0651 0.7608 0.9044 0.056 Uiso 1 1 calc R . .
C17 C 0.1927(4) 0.4587(2) 0.90152(12) 0.0429(10) Uani 1 1 d U A .
H17A H 0.1772 0.4101 0.8996 0.051 Uiso 1 1 calc R . .
H17B H 0.1171 0.4787 0.9143 0.051 Uiso 1 1 calc R . .
C18 C 0.3244(4) 0.4723(2) 0.92055(11) 0.0449(11) Uani 1 1 d U A .
H18A H 0.3063 0.4772 0.9458 0.054 Uiso 1 1 calc R . .
C19 C 0.4286(5) 0.4182(3) 0.91504(15) 0.0630(15) Uani 1 1 d U . .
H19A H 0.5162 0.4376 0.9153 0.076 Uiso 1 1 d R A .
H19C H 0.4151 0.3975 0.8930 0.076 Uiso 1 1 d R . .
C20A C 0.4167(7) 0.3678(3) 0.94274(17) 0.0481(15) Uani 0.550(7) 1 d PU A 1
H20A H 0.4821 0.3334 0.9395 0.072 Uiso 0.550(7) 1 d PR A 1
H20B H 0.4308 0.3890 0.9646 0.072 Uiso 0.550(7) 1 d PR A 1
H20C H 0.3290 0.3486 0.9422 0.072 Uiso 0.550(7) 1 d PR A 1
C20B C 0.5447(7) 0.4167(3) 0.93096(17) 0.0481(15) Uani 0.450(7) 1 d PRU A 2
H20D H 0.5954 0.3788 0.9235 0.072 Uiso 0.450(7) 1 d PR A 2
H20E H 0.5926 0.4568 0.9256 0.072 Uiso 0.450(7) 1 d PR A 2
H20F H 0.5305 0.4142 0.9554 0.072 Uiso 0.450(7) 1 d PR A 2
C21 C 0.5117(4) 0.5581(2) 0.75102(10) 0.0375(9) Uani 1 1 d U . .
H21A H 0.4950 0.5640 0.7260 0.045 Uiso 1 1 calc R . .
H21B H 0.5467 0.5126 0.7549 0.045 Uiso 1 1 calc R . .
C22 C 0.6118(4) 0.61052(17) 0.76401(9) 0.0262(7) Uani 1 1 d U . .
H22A H 0.7041 0.5918 0.7626 0.031 Uiso 1 1 calc R . .
C23 C 0.6067(5) 0.6750(2) 0.74431(11) 0.0413(10) Uani 1 1 d U . .
H23A H 0.5152 0.6934 0.7455 0.050 Uiso 1 1 calc R . .
H23B H 0.6274 0.6662 0.7197 0.050 Uiso 1 1 calc R . .
C24 C 0.7042(5) 0.7259(2) 0.75826(13) 0.0474(11) Uani 1 1 d U . .
H24A H 0.6971 0.7671 0.7448 0.071 Uiso 1 1 calc R . .
H24B H 0.7952 0.7084 0.7565 0.071 Uiso 1 1 calc R . .
H24C H 0.6833 0.7352 0.7825 0.071 Uiso 1 1 calc R . .
C25 C 0.8713(5) 0.4727(2) 0.71431(13) 0.0442(11) Uani 1 1 d U . .
H25A H 0.9304 0.4355 0.7074 0.053 Uiso 1 1 calc R . .
H25B H 0.8386 0.4643 0.7380 0.053 Uiso 1 1 calc R . .
C26 C 0.9464(4) 0.5386(2) 0.71278(11) 0.0349(8) Uani 1 1 d U . .
H26A H 0.8994 0.5720 0.7276 0.042 Uiso 1 1 calc R . .
C27 C 1.0881(5) 0.5314(3) 0.72512(14) 0.0571(14) Uani 1 1 d U . .
H27A H 1.1345 0.5747 0.7231 0.068 Uiso 1 1 calc R . .
H27B H 1.1355 0.4987 0.7104 0.068 Uiso 1 1 calc R . .
C28 C 1.0916(7) 0.5081(4) 0.76280(19) 0.110(3) Uani 1 1 d U . .
H28A H 1.1845 0.5029 0.7702 0.165 Uiso 1 1 calc R . .
H28B H 1.0453 0.4652 0.7648 0.165 Uiso 1 1 calc R . .
H28C H 1.0474 0.5412 0.7774 0.165 Uiso 1 1 calc R . .
C29 C 0.6741(4) 0.3889(2) 0.56182(14) 0.0479(11) Uani 1 1 d U . .
H29A H 0.5956 0.3855 0.5464 0.057 Uiso 1 1 calc R . .
H29B H 0.7083 0.3434 0.5663 0.057 Uiso 1 1 calc R . .
C30 C 0.7822(4) 0.4314(2) 0.54495(14) 0.0508(12) Uani 1 1 d U . .
H30A H 0.8716 0.4187 0.5543 0.061 Uiso 1 1 calc R . .
C31 C 0.7823(5) 0.4249(3) 0.50626(15) 0.0668(17) Uani 1 1 d U . .
H31A H 0.6935 0.4381 0.4974 0.080 Uiso 1 1 calc R . .
H31B H 0.7967 0.3776 0.5001 0.080 Uiso 1 1 calc R . .
C32 C 0.8878(6) 0.4669(3) 0.48879(17) 0.087(2) Uani 1 1 d U . .
H32A H 0.8814 0.4613 0.4637 0.130 Uiso 1 1 calc R . .
H32B H 0.9764 0.4527 0.4966 0.130 Uiso 1 1 calc R . .
H32C H 0.8742 0.5139 0.4947 0.130 Uiso 1 1 calc R . .
C33 C 0.3178(4) 0.6143(2) 0.65973(11) 0.0376(9) Uani 1 1 d U . .
H33A H 0.3209 0.6309 0.6838 0.045 Uiso 1 1 calc R . .
H33B H 0.2268 0.5974 0.6550 0.045 Uiso 1 1 calc R . .
C34 C 0.3524(4) 0.66974(19) 0.63478(11) 0.0335(8) Uani 1 1 d U . .
H34A H 0.3118 0.6601 0.6118 0.040 Uiso 1 1 calc R . .
C35 C 0.3062(4) 0.7372(2) 0.64722(12) 0.0434(10) Uani 1 1 d U . .
H35A H 0.2097 0.7351 0.6525 0.052 Uiso 1 1 calc R . .
H35B H 0.3537 0.7484 0.6689 0.052 Uiso 1 1 calc R . .
C36 C 0.3305(5) 0.7914(2) 0.62122(16) 0.0615(15) Uani 1 1 d U . .
H36A H 0.2999 0.8341 0.6306 0.092 Uiso 1 1 calc R . .
H36B H 0.2812 0.7814 0.6000 0.092 Uiso 1 1 calc R . .
H36C H 0.4260 0.7941 0.6161 0.092 Uiso 1 1 calc R . .
C37 C 1.2190(5) 0.5883(3) 0.55275(13) 0.0555(12) Uani 1 1 d U C .
H37A H 1.3036 0.5920 0.5658 0.067 Uiso 1 1 calc R . .
H37B H 1.2408 0.5836 0.5279 0.067 Uiso 1 1 calc R . .
C38 C 1.1413(4) 0.5277(3) 0.56504(14) 0.0515(12) Uani 1 1 d U . .
H38A H 1.0885 0.5088 0.5454 0.062 Uiso 1 1 calc R B 1
C39A C 1.2265(5) 0.4706(3) 0.58254(16) 0.0389(13) Uani 0.825(9) 1 d PU C 1
H39A H 1.2806 0.4896 0.6015 0.047 Uiso 0.825(9) 1 calc PR C 1
H39B H 1.1662 0.4366 0.5924 0.047 Uiso 0.825(9) 1 calc PR C 1
C39B C 1.2557(18) 0.4929(13) 0.5615(5) 0.030(4) Uani 0.175(9) 1 d PU C 2
H39C H 1.3155 0.5002 0.5805 0.036 Uiso 0.175(9) 1 d PR C 2
H39D H 1.3003 0.5015 0.5400 0.036 Uiso 0.175(9) 1 d PR C 2
C40A C 1.3182(6) 0.4383(3) 0.55588(18) 0.0609(19) Uani 0.825(9) 1 d PU C 1
H40A H 1.3713 0.4034 0.5670 0.091 Uiso 0.825(9) 1 calc PR C 1
H40B H 1.3779 0.4721 0.5462 0.091 Uiso 0.825(9) 1 calc PR C 1
H40C H 1.2643 0.4187 0.5374 0.091 Uiso 0.825(9) 1 calc PR C 1
C40B C 1.194(2) 0.4312(13) 0.5633(7) 0.042(6) Uani 0.175(9) 1 d PU C 2
H40D H 1.2610 0.3972 0.5613 0.063 Uiso 0.175(9) 1 d PR C 2
H40E H 1.1473 0.4261 0.5847 0.063 Uiso 0.175(9) 1 d PR C 2
H40F H 1.1323 0.4273 0.5445 0.063 Uiso 0.175(9) 1 d PR C 2
C41 C 0.6458(6) 0.7429(4) 0.50734(18) 0.099(2) Uani 1 1 d U D .
H41A H 0.6624 0.7512 0.4825 0.119 Uiso 1 1 calc R . .
H41B H 0.5910 0.7799 0.5165 0.119 Uiso 1 1 calc R . .
C42 C 0.5736(5) 0.6772(4) 0.51211(13) 0.0700(16) Uani 1 1 d U D .
H42A H 0.4752 0.6853 0.5120 0.084 Uiso 1 1 calc R . .
C43 C 0.6075(6) 0.6269(6) 0.48438(16) 0.110(3) Uani 1 1 d U . .
H43A H 0.5807 0.5842 0.4932 0.132 Uiso 1 1 d R D .
H43B H 0.7029 0.6258 0.4822 0.132 Uiso 1 1 d R . .
C44A C 0.5577(11) 0.6296(10) 0.4539(3) 0.103(3) Uani 0.517(9) 1 d PU D 1
H44A H 0.5889 0.5931 0.4400 0.154 Uiso 0.517(9) 1 d PR D 1
H44B H 0.4621 0.6286 0.4549 0.154 Uiso 0.517(9) 1 d PR D 1
H44C H 0.5864 0.6709 0.4438 0.154 Uiso 0.517(9) 1 d PR D 1
C45 C 0.9239(4) 0.8261(2) 0.65872(12) 0.0397(9) Uani 1 1 d U . .
H45A H 0.9041 0.8744 0.6592 0.048 Uiso 1 1 calc R . .
H45B H 1.0107 0.8184 0.6702 0.048 Uiso 1 1 calc R . .
C46 C 0.8136(4) 0.78699(18) 0.67688(11) 0.0315(8) Uani 1 1 d U . .
H46A H 0.8345 0.7838 0.7021 0.038 Uiso 1 1 calc R . .
C47 C 0.6736(4) 0.8161(2) 0.67225(12) 0.0397(9) Uani 1 1 d U . .
H47A H 0.6574 0.8240 0.6474 0.048 Uiso 1 1 calc R . .
H47B H 0.6071 0.7831 0.6804 0.048 Uiso 1 1 calc R . .
C48 C 0.6537(6) 0.8811(2) 0.69183(15) 0.0581(14) Uani 1 1 d U . .
H48A H 0.5629 0.8975 0.6879 0.087 Uiso 1 1 calc R . .
H48B H 0.7181 0.9142 0.6836 0.087 Uiso 1 1 calc R . .
H48C H 0.6673 0.8733 0.7166 0.087 Uiso 1 1 calc R . .
C49 C 0.1032(5) 0.7177(3) 0.73537(12) 0.0481(11) Uani 1 1 d U . .
H49A H 0.0463 0.6916 0.7512 0.058 Uiso 1 1 calc R . .
H49B H 0.0695 0.7110 0.7116 0.058 Uiso 1 1 calc R . .
C50 C 0.0940(6) 0.7905(2) 0.74460(13) 0.0536(12) Uani 1 1 d U . .
H50A H 0.0010 0.8052 0.7428 0.080 Uiso 1 1 calc R . .
H50B H 0.1492 0.8166 0.7287 0.080 Uiso 1 1 calc R . .
H50C H 0.1257 0.7971 0.7683 0.080 Uiso 1 1 calc R . .
C44B C 0.5288(12) 0.5671(10) 0.4830(3) 0.103(3) Uani 0.483(9) 1 d PU D 2
H44D H 0.5601 0.5389 0.4647 0.154 Uiso 0.483(9) 1 d PR D 2
H44E H 0.5355 0.5438 0.5045 0.154 Uiso 0.483(9) 1 d PR D 2
H44F H 0.4375 0.5790 0.4788 0.154 Uiso 0.483(9) 1 d PR D 2
N1 N 0.5667(3) 0.64411(16) 0.91989(8) 0.0286(6) Uani 1 1 d U . .
N2 N 0.4767(3) 0.76221(17) 0.89773(8) 0.0320(7) Uani 1 1 d U . .
N3 N 0.6712(3) 0.69918(15) 0.86256(8) 0.0272(6) Uani 1 1 d U . .
N4 N 0.6761(3) 0.56541(14) 0.87250(8) 0.0263(6) Uani 1 1 d U . .
H4D H 0.6059 0.5397 0.8695 0.032 Uiso 1 1 calc R . .
N5 N 0.5206(3) 0.78744(16) 0.83016(8) 0.0313(7) Uani 1 1 d U . .
H5C H 0.4914 0.7599 0.8142 0.038 Uiso 1 1 calc R . .
N6 N 0.3167(3) 0.68625(18) 0.93475(7) 0.0324(7) Uani 1 1 d U . .
H6B H 0.2518 0.6846 0.9195 0.039 Uiso 1 1 calc R . .
N7 N 0.2132(3) 0.61915(14) 0.86924(7) 0.0233(6) Uani 1 1 d U . .
N8 N 0.4030(3) 0.54816(14) 0.83759(7) 0.0213(5) Uani 1 1 d U . .
N9 N 0.3222(3) 0.66493(14) 0.81075(7) 0.0221(5) Uani 1 1 d U . .
N10 N 0.2063(3) 0.74947(15) 0.85674(7) 0.0261(6) Uani 1 1 d U . .
H10B H 0.2688 0.7649 0.8705 0.031 Uiso 1 1 calc R . .
N11 N 0.3621(3) 0.53591(17) 0.90636(8) 0.0307(7) Uani 1 1 d U . .
H11C H 0.4150 0.5638 0.9173 0.037 Uiso 1 1 calc R A .
N12 N 0.5748(3) 0.61803(15) 0.80005(7) 0.0262(6) Uani 1 1 d U . .
H12D H 0.6310 0.6303 0.8163 0.031 Uiso 1 1 calc R . .
N13 N 0.8064(3) 0.49850(15) 0.62462(9) 0.0351(7) Uani 1 1 d U . .
N14 N 0.5727(3) 0.54750(15) 0.60205(8) 0.0287(6) Uani 1 1 d U . .
N15 N 0.6724(3) 0.58577(15) 0.66347(8) 0.0289(6) Uani 1 1 d U . .
N16 N 0.9320(3) 0.55806(16) 0.67646(9) 0.0332(7) Uani 1 1 d U . .
H16D H 0.9919 0.5804 0.6646 0.040 Uiso 1 1 calc R . .
N17 N 0.7465(3) 0.49910(16) 0.55673(9) 0.0334(7) Uani 1 1 d U . .
H17C H 0.7544 0.5356 0.5443 0.040 Uiso 1 1 calc R . .
N18 N 0.4989(3) 0.66476(14) 0.63226(9) 0.0301(7) Uani 1 1 d U . .
H18B H 0.5521 0.6988 0.6285 0.036 Uiso 1 1 calc R . .
N19 N 0.8803(3) 0.63475(18) 0.55441(8) 0.0326(7) Uani 1 1 d U . .
N20 N 0.7561(3) 0.72516(15) 0.59360(8) 0.0301(7) Uani 1 1 d U . .
N21 N 0.9957(3) 0.67735(15) 0.61322(7) 0.0261(6) Uani 1 1 d U . .
N22 N 0.6152(3) 0.65832(19) 0.54650(9) 0.0406(8) Uani 1 1 d U . .
H22B H 0.5662 0.6335 0.5603 0.049 Uiso 1 1 calc R D .
N23 N 0.8274(3) 0.72098(15) 0.66098(8) 0.0280(6) Uani 1 1 d U . .
H23C H 0.8120 0.6831 0.6717 0.034 Uiso 1 1 calc R . .
N24 N 1.0523(3) 0.55624(18) 0.59015(10) 0.0418(8) Uani 1 1 d U C .
H24D H 1.0256 0.5354 0.6089 0.050 Uiso 1 1 calc R . .
O1 O 0.8245(2) 0.63468(13) 0.90492(7) 0.0335(6) Uani 1 1 d U . .
O2 O 0.5040(3) 0.73465(17) 0.96407(7) 0.0450(7) Uani 1 1 d U . .
O3 O 0.6756(3) 0.82941(13) 0.87209(8) 0.0385(6) Uani 1 1 d U . .
O4 O 0.0698(2) 0.67996(12) 0.82103(6) 0.0255(5) Uani 1 1 d U . .
O5 O 0.2037(2) 0.48813(12) 0.86761(7) 0.0307(5) Uani 1 1 d U . .
O6 O 0.3907(3) 0.56827(12) 0.77032(6) 0.0272(5) Uani 1 1 d U . .
O7 O 0.7623(3) 0.47837(15) 0.69103(9) 0.0527(9) Uani 1 1 d U . .
O8 O 0.6372(3) 0.42056(13) 0.59384(8) 0.0416(7) Uani 1 1 d U . .
O9 O 0.4149(3) 0.56160(13) 0.65495(7) 0.0345(6) Uani 1 1 d U . .
O10 O 1.1385(3) 0.64791(18) 0.55812(8) 0.0462(8) Uani 1 1 d U . .
O11 O 0.7716(3) 0.73892(19) 0.52592(8) 0.0542(9) Uani 1 1 d U . .
O12 O 0.9279(3) 0.80228(12) 0.62369(7) 0.0341(6) Uani 1 1 d U . .
O13 O 0.2366(4) 0.69452(19) 0.73754(9) 0.0556(9) Uani 1 1 d U . .
H13D H 0.2393 0.6540 0.7321 0.083 Uiso 1 1 calc R . .
P1 P 0.67557(8) 0.63956(5) 0.89024(2) 0.02606(19) Uani 1 1 d U . .
P2 P 0.58455(9) 0.76471(5) 0.86716(3) 0.02680(19) Uani 1 1 d U . .
P3 P 0.47168(10) 0.70643(5) 0.92628(2) 0.0294(2) Uani 1 1 d U . .
P4 P 0.21113(8) 0.67475(4) 0.84007(2) 0.02124(16) Uani 1 1 d U . .
P5 P 0.29878(8) 0.55236(5) 0.86831(2) 0.02258(17) Uani 1 1 d U A .
P6 P 0.41637(8) 0.60118(4) 0.80720(2) 0.02033(16) Uani 1 1 d U . .
P7 P 0.78818(10) 0.53211(4) 0.66120(3) 0.0296(2) Uani 1 1 d U . .
P8 P 0.68991(10) 0.49579(4) 0.59634(3) 0.0298(2) Uani 1 1 d U . .
P9 P 0.55001(9) 0.58797(4) 0.63738(2) 0.02483(18) Uani 1 1 d U . .
P10 P 1.00627(9) 0.63253(5) 0.57975(2) 0.02649(19) Uani 1 1 d U C .
P11 P 0.76259(10) 0.68762(5) 0.55747(3) 0.0313(2) Uani 1 1 d U D .
P12 P 0.87561(9) 0.72716(4) 0.62053(2) 0.02403(18) Uani 1 1 d U . .

loop_
_atom_site_aniso_label
_atom_site_aniso_U_11
_atom_site_aniso_U_22
_atom_site_aniso_U_33
_atom_site_aniso_U_23
_atom_site_aniso_U_13
_atom_site_aniso_U_12
C1 0.0142(16) 0.0279(18) 0.052(2) 0.0105(16) -0.0009(15) 0.0046(13)
C2 0.0154(15) 0.0267(17) 0.046(2) 0.0092(15) 0.0024(14) 0.0038(13)
C3 0.0229(19) 0.0243(18) 0.064(3) 0.0065(17) 0.0018(17) 0.0087(15)
C4 0.040(2) 0.035(2) 0.062(3) -0.008(2) -0.001(2) 0.0128(19)
C5 0.060(3) 0.063(3) 0.0198(17) -0.0071(18) -0.0042(17) 0.016(2)
C6 0.034(2) 0.060(3) 0.0198(16) -0.0010(16) 0.0046(14) 0.0170(19)
C7 0.039(2) 0.123(5) 0.0211(19) 0.006(2) 0.0142(17) 0.028(3)
C8 0.033(3) 0.176(7) 0.043(3) 0.010(4) 0.011(2) -0.014(4)
C9 0.044(3) 0.028(2) 0.104(4) 0.021(2) -0.016(3) -0.0051(19)
C10 0.039(2) 0.040(2) 0.047(2) 0.0038(18) 0.0023(18) 0.0155(19)
C11 0.048(3) 0.033(2) 0.065(3) 0.015(2) 0.003(2) 0.0096(19)
C12 0.059(3) 0.047(3) 0.047(2) 0.007(2) 0.003(2) 0.022(2)
C13 0.0171(15) 0.0344(19) 0.0344(18) -0.0053(14) -0.0035(14) 0.0047(14)
C14 0.0187(16) 0.0302(18) 0.0300(17) 0.0030(13) 0.0049(13) 0.0056(13)
C15 0.0307(19) 0.0262(17) 0.039(2) -0.0012(15) 0.0048(15) 0.0050(15)
C16 0.043(2) 0.035(2) 0.0339(19) -0.0026(16) 0.0086(17) 0.0038(18)
C17 0.0253(19) 0.046(2) 0.057(3) 0.029(2) 0.0135(18) 0.0037(17)
C18 0.034(2) 0.061(3) 0.039(2) 0.028(2) 0.0107(17) 0.0093(19)
C19 0.040(3) 0.070(3) 0.079(4) 0.042(3) 0.010(2) 0.023(2)
C20A 0.053(4) 0.037(3) 0.055(4) 0.002(3) -0.017(3) 0.001(3)
C20B 0.053(4) 0.037(3) 0.055(4) 0.002(3) -0.017(3) 0.001(3)
C21 0.041(2) 0.037(2) 0.0344(19) -0.0068(16) 0.0107(17) 0.0023(18)
C22 0.0251(17) 0.0212(16) 0.0323(17) 0.0024(13) 0.0095(14) 0.0043(13)
C23 0.049(3) 0.036(2) 0.038(2) 0.0048(17) 0.0160(19) 0.0011(19)
C24 0.049(3) 0.033(2) 0.060(3) 0.0055(19) 0.019(2) -0.005(2)
C25 0.037(2) 0.041(2) 0.055(3) 0.021(2) -0.0117(19) -0.0105(19)
C26 0.0245(19) 0.037(2) 0.043(2) 0.0088(17) 0.0010(15) -0.0066(16)
C27 0.036(2) 0.060(3) 0.076(3) 0.030(3) -0.015(2) -0.018(2)
C28 0.075(5) 0.152(7) 0.104(5) 0.073(5) -0.053(4) -0.079(5)
C29 0.032(2) 0.030(2) 0.081(3) -0.025(2) 0.003(2) 0.0011(17)
C30 0.025(2) 0.041(2) 0.087(3) -0.030(2) 0.010(2) -0.0003(18)
C31 0.038(3) 0.078(4) 0.085(4) -0.053(3) 0.027(3) -0.015(2)
C32 0.064(4) 0.099(5) 0.098(4) -0.072(4) 0.051(3) -0.041(3)
C33 0.0201(18) 0.047(2) 0.046(2) -0.0062(18) 0.0120(16) -0.0038(16)
C34 0.0173(16) 0.0321(18) 0.051(2) -0.0063(17) 0.0041(15) -0.0011(14)
C35 0.023(2) 0.044(2) 0.063(3) -0.018(2) 0.0001(18) 0.0056(18)
C36 0.047(3) 0.033(2) 0.105(4) -0.008(2) -0.012(3) 0.012(2)
C37 0.029(2) 0.091(3) 0.047(3) -0.014(2) 0.0045(19) 0.016(2)
C38 0.024(2) 0.064(3) 0.067(3) -0.027(2) -0.0062(19) 0.0151(19)
C39A 0.027(3) 0.046(3) 0.043(3) -0.002(2) 0.006(2) 0.008(2)
C39B 0.004(7) 0.069(8) 0.017(9) -0.018(8) -0.004(6) 0.002(6)
C40A 0.046(4) 0.065(4) 0.072(4) -0.020(3) 0.001(3) 0.027(3)
C40B 0.027(12) 0.055(8) 0.043(13) 0.010(11) 0.008(10) 0.012(8)
C41 0.054(3) 0.157(6) 0.087(4) 0.082(4) -0.036(3) -0.024(4)
C42 0.029(2) 0.134(5) 0.047(3) 0.021(3) -0.010(2) -0.009(3)
C43 0.038(3) 0.236(8) 0.057(3) -0.016(5) 0.004(3) -0.018(5)
C44A 0.046(4) 0.231(10) 0.031(3) -0.031(5) -0.008(3) -0.012(6)
C45 0.034(2) 0.0250(18) 0.061(3) -0.0053(18) 0.0008(19) -0.0026(16)
C46 0.0280(19) 0.0252(17) 0.041(2) -0.0042(15) 0.0028(15) -0.0023(14)
C47 0.030(2) 0.035(2) 0.054(2) 0.0022(18) 0.0061(18) 0.0058(17)
C48 0.060(3) 0.039(2) 0.075(4) 0.002(2) 0.022(3) 0.016(2)
C49 0.038(2) 0.065(3) 0.041(2) 0.007(2) -0.0007(19) 0.005(2)
C50 0.056(3) 0.048(3) 0.056(3) 0.005(2) -0.002(2) 0.002(2)
C44B 0.046(4) 0.231(10) 0.031(3) -0.031(5) -0.008(3) -0.012(6)
N1 0.0194(14) 0.0327(16) 0.0335(15) 0.0052(13) -0.0063(12) 0.0040(12)
N2 0.0295(17) 0.0353(17) 0.0313(15) -0.0023(13) -0.0020(12) 0.0098(13)
N3 0.0149(13) 0.0274(14) 0.0393(16) 0.0004(12) -0.0005(12) 0.0024(11)
N4 0.0129(13) 0.0231(14) 0.0430(17) 0.0034(12) -0.0013(11) 0.0033(11)
N5 0.0252(16) 0.0338(16) 0.0348(16) 0.0047(13) -0.0053(12) 0.0071(13)
N6 0.0213(15) 0.056(2) 0.0199(13) -0.0016(13) 0.0006(11) 0.0128(14)
N7 0.0148(13) 0.0321(14) 0.0230(13) 0.0024(11) 0.0020(11) 0.0021(11)
N8 0.0150(13) 0.0233(13) 0.0256(13) 0.0037(11) 0.0013(10) -0.0011(10)
N9 0.0190(13) 0.0262(14) 0.0211(13) 0.0048(10) 0.0018(10) 0.0005(11)
N10 0.0174(14) 0.0311(15) 0.0297(14) -0.0065(11) -0.0030(11) 0.0064(12)
N11 0.0197(15) 0.0445(18) 0.0280(15) 0.0114(13) 0.0012(12) 0.0068(13)
N12 0.0188(14) 0.0328(16) 0.0271(14) 0.0010(12) 0.0034(11) -0.0029(12)
N13 0.0299(17) 0.0194(14) 0.056(2) -0.0014(13) -0.0048(15) 0.0037(13)
N14 0.0207(14) 0.0284(15) 0.0370(16) -0.0059(12) 0.0025(12) 0.0029(12)
N15 0.0260(15) 0.0287(15) 0.0319(15) 0.0039(12) 0.0050(12) -0.0051(12)
N16 0.0255(16) 0.0296(16) 0.0445(18) 0.0098(14) -0.0021(13) -0.0041(13)
N17 0.0263(16) 0.0248(15) 0.0493(19) -0.0105(14) 0.0069(14) 0.0020(12)
N18 0.0187(14) 0.0179(13) 0.0538(19) -0.0036(13) 0.0061(13) 0.0007(11)
N19 0.0232(15) 0.0452(19) 0.0295(15) 0.0007(14) 0.0024(12) -0.0022(14)
N20 0.0219(15) 0.0275(15) 0.0410(17) 0.0115(13) -0.0010(12) 0.0056(12)
N21 0.0204(14) 0.0258(14) 0.0320(15) 0.0021(11) -0.0025(11) 0.0023(12)
N22 0.0219(16) 0.051(2) 0.049(2) 0.0133(16) -0.0051(14) -0.0021(15)
N23 0.0268(15) 0.0217(14) 0.0356(16) 0.0033(12) 0.0046(12) -0.0026(12)
N24 0.0272(18) 0.0393(18) 0.059(2) -0.0057(16) 0.0024(15) 0.0143(15)
O1 0.0178(12) 0.0339(14) 0.0487(16) 0.0015(12) -0.0091(11) 0.0037(11)
O2 0.0471(18) 0.060(2) 0.0278(13) -0.0089(13) -0.0105(13) 0.0020(16)
O3 0.0340(15) 0.0262(13) 0.0555(18) 0.0016(12) -0.0107(13) 0.0012(11)
O4 0.0188(12) 0.0293(13) 0.0284(12) -0.0015(10) -0.0052(9) 0.0022(10)
O5 0.0213(12) 0.0304(13) 0.0403(14) 0.0125(11) 0.0030(11) -0.0039(10)
O6 0.0284(13) 0.0280(13) 0.0253(12) -0.0045(10) 0.0021(10) -0.0025(10)
O7 0.0458(18) 0.0403(16) 0.072(2) 0.0356(16) -0.0217(16) -0.0227(14)
O8 0.0404(17) 0.0225(13) 0.0620(19) -0.0083(13) 0.0025(14) -0.0041(12)
O9 0.0229(13) 0.0310(14) 0.0497(16) 0.0044(12) 0.0080(11) -0.0064(11)
O10 0.0231(14) 0.076(2) 0.0396(16) 0.0086(15) 0.0080(12) -0.0032(15)
O11 0.0365(17) 0.081(2) 0.0451(17) 0.0422(17) -0.0078(13) -0.0091(16)
O12 0.0325(14) 0.0186(11) 0.0513(16) 0.0074(11) 0.0080(12) -0.0036(11)
O13 0.055(2) 0.057(2) 0.055(2) -0.0006(16) 0.0033(16) 0.0142(17)
P1 0.0124(4) 0.0279(4) 0.0379(5) 0.0036(4) -0.0039(3) 0.0039(3)
P2 0.0189(4) 0.0266(4) 0.0349(5) 0.0013(4) -0.0054(4) 0.0043(3)
P3 0.0257(5) 0.0388(5) 0.0237(4) -0.0040(4) -0.0055(3) 0.0095(4)
P4 0.0145(4) 0.0272(4) 0.0221(4) 0.0019(3) -0.0018(3) 0.0027(3)
P5 0.0134(4) 0.0309(4) 0.0235(4) 0.0070(3) 0.0014(3) 0.0003(3)
P6 0.0156(4) 0.0238(4) 0.0216(4) 0.0003(3) 0.0019(3) -0.0008(3)
P7 0.0273(5) 0.0184(4) 0.0430(5) 0.0126(4) -0.0035(4) -0.0042(4)
P8 0.0245(5) 0.0185(4) 0.0465(5) -0.0040(4) 0.0006(4) 0.0030(4)
P9 0.0196(4) 0.0196(4) 0.0353(5) 0.0020(3) 0.0068(3) -0.0017(3)
P10 0.0170(4) 0.0333(5) 0.0292(4) 0.0035(4) 0.0026(3) 0.0022(4)
P11 0.0211(5) 0.0396(5) 0.0333(5) 0.0180(4) -0.0029(4) -0.0013(4)
P12 0.0212(4) 0.0166(4) 0.0342(5) 0.0066(3) 0.0024(3) 0.0013(3)

loop_
_atom_type_symbol
_atom_type_description
_atom_type_scat_dispersion_real
_atom_type_scat_dispersion_imag
_atom_type_scat_source
C C 0.0033 0.0016 'International Tables Vol C Tables 4.2.6.8 and 6.1.1.4'
H H 0.0000 0.0000 'International Tables Vol C Tables 4.2.6.8 and 6.1.1.4'
N N 0.0061 0.0033 'International Tables Vol C Tables 4.2.6.8 and 6.1.1.4'
O O 0.0106 0.0060 'International Tables Vol C Tables 4.2.6.8 and 6.1.1.4'
P P 0.1023 0.0942 'International Tables Vol C Tables 4.2.6.8 and 6.1.1.4'

loop_
_geom_angle_atom_site_label_1
_geom_angle_atom_site_label_2
_geom_angle_atom_site_label_3
_geom_angle
O1 C1 C2 106.7(3)
O1 C1 H1A 110.4
C2 C1 H1A 110.4
O1 C1 H1B 110.4
C2 C1 H1B 110.4
H1A C1 H1B 108.6
N4 C2 C3 112.5(3)
N4 C2 C1 101.0(3)
C3 C2 C1 113.7(3)
N4 C2 H2A 109.8
C3 C2 H2A 109.8
C1 C2 H2A 109.8
C4 C3 C2 112.0(3)
C4 C3 H3A 109.2
C2 C3 H3A 109.2
C4 C3 H3B 109.2
C2 C3 H3B 109.2
H3A C3 H3B 107.9
C3 C4 H4A 109.5
C3 C4 H4B 109.5
H4A C4 H4B 109.5
C3 C4 H4C 109.5
H4A C4 H4C 109.5
H4B C4 H4C 109.5
O2 C5 C6 108.0(3)
O2 C5 H5A 110.1
C6 C5 H5A 110.1
O2 C5 H5B 110.1
C6 C5 H5B 110.1
H5A C5 H5B 108.4
N6 C6 C7 111.2(3)
N6 C6 C5 102.2(4)
C7 C6 C5 114.0(4)
N6 C6 H6A 109.7
C7 C6 H6A 109.7
C5 C6 H6A 109.7
C8 C7 C6 113.7(5)
C8 C7 H7A 108.8
C6 C7 H7A 108.8
C8 C7 H7B 108.8
C6 C7 H7B 108.8
H7A C7 H7B 107.7
C7 C8 H8A 109.5
C7 C8 H8B 109.5
H8A C8 H8B 109.5
C7 C8 H8C 109.5
H8A C8 H8C 109.5
H8B C8 H8C 109.5
O3 C9 C10 110.3(4)
O3 C9 H9A 109.6
C10 C9 H9A 109.6
O3 C9 H9B 109.6
C10 C9 H9B 109.6
H9A C9 H9B 108.1
N5 C10 C11 112.2(4)
N5 C10 C9 103.1(3)
C11 C10 C9 114.2(4)
N5 C10 H10A 109.0
C11 C10 H10A 109.0
C9 C10 H10A 109.0
C10 C11 C12 113.5(4)
C10 C11 H11A 108.9
C12 C11 H11A 108.9
C10 C11 H11B 108.9
C12 C11 H11B 108.9
H11A C11 H11B 107.7
C11 C12 H12A 109.5
C11 C12 H12B 109.5
H12A C12 H12B 109.5
C11 C12 H12C 109.5
H12A C12 H12C 109.5
H12B C12 H12C 109.5
O4 C13 C14 107.6(3)
O4 C13 H13A 110.2
C14 C13 H13A 110.2
O4 C13 H13B 110.2
C14 C13 H13B 110.2
H13A C13 H13B 108.5
N10 C14 C13 103.1(3)
N10 C14 C15 113.5(3)
C13 C14 C15 113.6(3)
N10 C14 H14A 108.8
C13 C14 H14A 108.8
C15 C14 H14A 108.8
C16 C15 C14 115.5(3)
C16 C15 H15A 108.4
C14 C15 H15A 108.4
C16 C15 H15B 108.4
C14 C15 H15B 108.4
H15A C15 H15B 107.5
C15 C16 H16A 109.5
C15 C16 H16B 109.5
H16A C16 H16B 109.5
C15 C16 H16C 109.5
H16A C16 H16C 109.5
H16B C16 H16C 109.5
O5 C17 C18 107.4(3)
O5 C17 H17A 110.2
C18 C17 H17A 110.2
O5 C17 H17B 110.2
C18 C17 H17B 110.2
H17A C17 H17B 108.5
N11 C18 C19 113.5(4)
N11 C18 C17 101.5(3)
C19 C18 C17 113.3(5)
N11 C18 H18A 109.4
C19 C18 H18A 109.4
C17 C18 H18A 109.4
C20B C19 C20A 73.5(4)
C20B C19 C18 123.9(6)
C20A C19 C18 109.3(5)
C20B C19 H19A 36.5
C20A C19 H19A 110.0
C18 C19 H19A 109.7
C20B C19 H19C 122.1
C20A C19 H19C 109.7
C18 C19 H19C 109.7
H19A C19 H19C 108.4
C19 C20A H20A 110.0
C19 C20A H20B 109.0
H20A C20A H20B 109.5
C19 C20A H20C 109.4
H20A C20A H20C 109.5
H20B C20A H20C 109.5
C19 C20A H20F 76.1
H20A C20A H20F 88.3
H20B C20A H20F 49.2
H20C C20A H20F 157.1
C19 C20B H19A 46.3
C19 C20B H20D 110.2
H19A C20B H20D 112.4
C19 C20B H20E 108.8
H19A C20B H20E 64.5
H20D C20B H20E 109.5
C19 C20B H20F 109.5
H19A C20B H20F 137.1
H20D C20B H20F 109.5
H20E C20B H20F 109.5
O6 C21 C22 106.5(3)
O6 C21 H21A 110.4
C22 C21 H21A 110.4
O6 C21 H21B 110.4
C22 C21 H21B 110.4
H21A C21 H21B 108.6
N12 C22 C23 113.0(3)
N12 C22 C21 102.6(3)
C23 C22 C21 113.6(3)
N12 C22 H22A 109.1
C23 C22 H22A 109.1
C21 C22 H22A 109.1
C22 C23 C24 112.2(4)
C22 C23 H23A 109.2
C24 C23 H23A 109.2
C22 C23 H23B 109.2
C24 C23 H23B 109.2
H23A C23 H23B 107.9
C23 C24 H24A 109.5
C23 C24 H24B 109.5
H24A C24 H24B 109.5
C23 C24 H24C 109.5
H24A C24 H24C 109.5
H24B C24 H24C 109.5
O7 C25 C26 106.6(3)
O7 C25 H25A 110.4
C26 C25 H25A 110.4
O7 C25 H25B 110.4
C26 C25 H25B 110.4
H25A C25 H25B 108.6
N16 C26 C27 115.0(3)
N16 C26 C25 102.7(3)
C27 C26 C25 111.8(4)
N16 C26 H26A 109.0
C27 C26 H26A 109.0
C25 C26 H26A 109.0
C26 C27 C28 110.7(5)
C26 C27 H27A 109.5
C28 C27 H27A 109.5
C26 C27 H27B 109.5
C28 C27 H27B 109.5
H27A C27 H27B 108.1
C27 C28 H28A 109.5
C27 C28 H28B 109.5
H28A C28 H28B 109.5
C27 C28 H28C 109.5
H28A C28 H28C 109.5
H28B C28 H28C 109.5
O8 C29 C30 107.7(3)
O8 C29 H29A 110.2
C30 C29 H29A 110.2
O8 C29 H29B 110.2
C30 C29 H29B 110.2
H29A C29 H29B 108.5
N17 C30 C31 112.8(5)
N17 C30 C29 102.1(3)
C31 C30 C29 112.3(4)
N17 C30 H30A 109.8
C31 C30 H30A 109.8
C29 C30 H30A 109.8
C30 C31 C32 113.5(4)
C30 C31 H31A 108.9
C32 C31 H31A 108.9
C30 C31 H31B 108.9
C32 C31 H31B 108.9
H31A C31 H31B 107.7
C31 C32 H32A 109.5
C31 C32 H32B 109.5
H32A C32 H32B 109.5
C31 C32 H32C 109.5
H32A C32 H32C 109.5
H32B C32 H32C 109.5
O9 C33 C34 107.5(3)
O9 C33 H33A 110.2
C34 C33 H33A 110.2
O9 C33 H33B 110.2
C34 C33 H33B 110.2
H33A C33 H33B 108.5
N18 C34 C35 112.8(3)
N18 C34 C33 102.7(3)
C35 C34 C33 112.6(4)
N18 C34 H34A 109.5
C35 C34 H34A 109.5
C33 C34 H34A 109.5
C36 C35 C34 112.7(4)
C36 C35 H35A 109.1
C34 C35 H35A 109.1
C36 C35 H35B 109.1
C34 C35 H35B 109.1
H35A C35 H35B 107.8
C35 C36 H36A 109.5
C35 C36 H36B 109.5
H36A C36 H36B 109.5
C35 C36 H36C 109.5
H36A C36 H36C 109.5
H36B C36 H36C 109.5
O10 C37 C38 109.1(3)
O10 C37 H37A 109.9
C38 C37 H37A 109.9
O10 C37 H37B 109.9
C38 C37 H37B 109.9
H37A C37 H37B 108.3
C39B C38 N24 143.2(10)
C39B C38 C37 86.9(12)
N24 C38 C37 102.2(4)
C39B C38 C39A 37.8(11)
N24 C38 C39A 109.5(4)
C37 C38 C39A 115.9(4)
C39B C38 H38A 100.2
N24 C38 H38A 109.7
C37 C38 H38A 109.7
C39A C38 H38A 109.7
C40A C39A C38 110.1(5)
C40A C39A H39A 109.6
C38 C39A H39A 109.6
C40A C39A H39B 109.6
C38 C39A H39B 109.6
H39A C39A H39B 108.2
C40A C39A H39C 71.7
C38 C39A H39C 90.9
H39A C39A H39C 52.3
H39B C39A H39C 156.5
C40A C39A H40E 97.4
C38 C39A H40E 102.3
H39A C39A H40E 126.6
H39B C39A H40E 18.8
H39C C39A H40E 165.3
C38 C39B C40B 94.5(16)
C38 C39B H39C 112.0
C40B C39B H39C 112.1
C38 C39B H39D 113.1
C40B C39B H39D 114.2
H39C C39B H39D 110.2
C39A C40A H39C 40.6
C39A C40A H39D 80.6
H39C C40A H39D 63.4
C39A C40A H40A 109.5
H39C C40A H40A 108.1
H39D C40A H40A 153.9
C39A C40A H40B 109.5
H39C C40A H40B 72.3
H39D C40A H40B 45.0
H40A C40A H40B 109.5
C39A C40A H40C 109.5
H39C C40A H40C 138.9
H39D C40A H40C 88.4
H40A C40A H40C 109.5
H40B C40A H40C 109.5
C39A C40A H40D 82.3
H39C C40A H40D 120.2
H39D C40A H40D 137.4
H40A C40A H40D 68.7
H40B C40A H40D 167.5
H40C C40A H40D 61.3
C39B C40B H40D 108.7
C39B C40B H40E 110.9
H40D C40B H40E 109.5
C39B C40B H40F 108.9
H40D C40B H40F 109.5
H40E C40B H40F 109.5
O11 C41 C42 107.8(5)
O11 C41 H41A 110.2
C42 C41 H41A 110.2
O11 C41 H41B 110.2
C42 C41 H41B 110.2
H41A C41 H41B 108.5
N22 C42 C43 114.5(6)
N22 C42 C41 101.7(4)
C43 C42 C41 112.8(6)
N22 C42 H42A 109.2
C43 C42 H42A 109.2
C41 C42 H42A 109.2
C44A C43 C44B 77.7(10)
C44A C43 C42 122.5(11)
C44B C43 C42 117.4(7)
C44A C43 H43A 104.8
C44B C43 H43A 27.8
C42 C43 H43A 106.2
C44A C43 H43B 108.0
C44B C43 H43B 121.7
C42 C43 H43B 107.5
H43A C43 H43B 106.8
C43 C44A H44A 110.8
C43 C44A H44B 110.4
H44A C44A H44B 109.5
C43 C44A H44C 107.1
H44A C44A H44C 109.5
H44B C44A H44C 109.5
O12 C45 C46 106.5(3)
O12 C45 H45A 110.4
C46 C45 H45A 110.4
O12 C45 H45B 110.4
C46 C45 H45B 110.4
H45A C45 H45B 108.6
N23 C46 C45 101.6(3)
N23 C46 C47 112.4(3)
C45 C46 C47 114.5(3)
N23 C46 H46A 109.3
C45 C46 H46A 109.3
C47 C46 H46A 109.3
C48 C47 C46 112.9(4)
C48 C47 H47A 109.0
C46 C47 H47A 109.0
C48 C47 H47B 109.0
C46 C47 H47B 109.0
H47A C47 H47B 107.8
C47 C48 H48A 109.5
C47 C48 H48B 109.5
H48A C48 H48B 109.5
C47 C48 H48C 109.5
H48A C48 H48C 109.5
H48B C48 H48C 109.5
O13 C49 C50 111.2(4)
O13 C49 H49A 109.4
C50 C49 H49A 109.4
O13 C49 H49B 109.4
C50 C49 H49B 109.4
H49A C49 H49B 108.0
C49 C50 H50A 109.5
C49 C50 H50B 109.5
H50A C50 H50B 109.5
C49 C50 H50C 109.5
H50A C50 H50C 109.5
H50B C50 H50C 109.5
C43 C44B H43A 37.3
C43 C44B H44D 109.9
H43A C44B H44D 116.1
C43 C44B H44E 109.6
H43A C44B H44E 73.2
H44D C44B H44E 109.5
C43 C44B H44F 108.9
H43A C44B H44F 130.3
H44D C44B H44F 109.5
H44E C44B H44F 109.5
P1 N1 P3 124.7(2)
P3 N2 P2 124.2(2)
P2 N3 P1 123.9(2)
C2 N4 P1 108.4(2)
C2 N4 H4D 125.8
P1 N4 H4D 125.8
C10 N5 P2 110.4(3)
C10 N5 H5C 124.8
P2 N5 H5C 124.8
C6 N6 P3 109.7(3)
C6 N6 H6B 125.2
P3 N6 H6B 125.2
P4 N7 P5 125.63(18)
P5 N8 P6 125.06(18)
P6 N9 P4 124.80(17)
C14 N10 P4 114.3(2)
C14 N10 H10B 122.9
P4 N10 H10B 122.9
C18 N11 P5 114.9(3)
C18 N11 H11C 122.6
P5 N11 H11C 122.6
C22 N12 P6 112.7(2)
C22 N12 H12D 123.6
P6 N12 H12D 123.6
P7 N13 P8 122.9(2)
P8 N14 P9 123.7(2)
P7 N15 P9 123.2(2)
C26 N16 P7 110.3(2)
C26 N16 H16D 124.9
P7 N16 H16D 124.9
C30 N17 P8 109.6(3)
C30 N17 H17C 125.2
P8 N17 H17C 125.2
C34 N18 P9 111.6(2)
C34 N18 H18B 124.2
P9 N18 H18B 124.2
P11 N19 P10 123.9(2)
P12 N20 P11 124.0(2)
P10 N21 P12 123.66(19)
C42 N22 P11 113.7(3)
C42 N22 H22B 123.1
P11 N22 H22B 123.1
C46 N23 P12 111.1(2)
C46 N23 H23C 124.5
P12 N23 H23C 124.5
C38 N24 P10 112.2(3)
C38 N24 H24D 123.9
P10 N24 H24D 123.9
C1 O1 P1 112.0(2)
C5 O2 P3 111.8(3)
C9 O3 P2 111.9(3)
C13 O4 P4 111.3(2)
C17 O5 P5 111.1(3)
C21 O6 P6 112.8(2)
C25 O7 P7 112.8(3)
C29 O8 P8 112.5(3)
C33 O9 P9 112.3(2)
C37 O10 P10 112.1(3)
C41 O11 P11 111.4(3)
C45 O12 P12 112.0(2)
C49 O13 H13D 109.5
N1 P1 O1 112.80(15)
N1 P1 N3 114.92(16)
O1 P1 N3 107.96(15)
N1 P1 N4 110.97(17)
O1 P1 N4 95.19(15)
N3 P1 N4 113.33(16)
N3 P2 O3 112.00(16)
N3 P2 N2 115.22(17)
O3 P2 N2 108.77(17)
N3 P2 N5 110.32(17)
O3 P2 N5 95.83(16)
N2 P2 N5 113.07(17)
N2 P3 N1 115.48(17)
N2 P3 O2 112.59(18)
N1 P3 O2 107.38(17)
N2 P3 N6 110.29(17)
N1 P3 N6 113.85(18)
O2 P3 N6 95.52(17)
N7 P4 O4 112.68(14)
N7 P4 N9 114.13(15)
O4 P4 N9 107.21(14)
N7 P4 N10 111.36(16)
O4 P4 N10 95.51(14)
N9 P4 N10 114.44(16)
N8 P5 N7 114.64(15)
N8 P5 O5 109.65(15)
N7 P5 O5 110.93(14)
N8 P5 N11 114.17(15)
N7 P5 N11 110.96(16)
O5 P5 N11 94.77(16)
N8 P6 O6 111.86(15)
N8 P6 N9 114.97(15)
O6 P6 N9 108.29(14)
N8 P6 N12 110.01(15)
O6 P6 N12 95.17(15)
N9 P6 N12 114.84(16)
N13 P7 N15 115.11(17)
N13 P7 O7 112.23(19)
N15 P7 O7 107.39(18)
N13 P7 N16 110.91(18)
N15 P7 N16 114.01(17)
O7 P7 N16 95.48(17)
N14 P8 N13 115.02(17)
N14 P8 O8 112.44(17)
N13 P8 O8 108.26(17)
N14 P8 N17 111.18(17)
N13 P8 N17 112.80(18)
O8 P8 N17 95.49(17)
N15 P9 O9 111.85(16)
N15 P9 N14 114.71(17)
O9 P9 N14 108.28(16)
N15 P9 N18 110.18(17)
O9 P9 N18 95.61(15)
N14 P9 N18 114.63(17)
N21 P10 O10 112.06(18)
N21 P10 N19 115.76(17)
O10 P10 N19 109.09(16)
N21 P10 N24 110.26(18)
O10 P10 N24 94.31(19)
N19 P10 N24 113.37(19)
N20 P11 N19 114.31(17)
N20 P11 O11 111.69(19)
N19 P11 O11 109.26(19)
N20 P11 N22 111.08(18)
N19 P11 N22 114.10(19)
O11 P11 N22 94.78(18)
N20 P12 N21 115.96(17)
N20 P12 O12 108.72(16)
N21 P12 O12 110.97(16)
N20 P12 N23 113.73(17)
N21 P12 N23 110.16(16)
O12 P12 N23 95.41(15)

loop_
_geom_bond_atom_site_label_1
_geom_bond_atom_site_label_2
_geom_bond_distance
C1 O1 1.446(4)
C1 C2 1.523(6)
C1 H1A 0.9900
C1 H1B 0.9900
C2 N4 1.476(4)
C2 C3 1.523(5)
C2 H2A 1.0000
C3 C4 1.515(6)
C3 H3A 0.9900
C3 H3B 0.9900
C4 H4A 0.9800
C4 H4B 0.9800
C4 H4C 0.9800
C5 O2 1.433(6)
C5 C6 1.531(7)
C5 H5A 0.9900
C5 H5B 0.9900
C6 N6 1.452(4)
C6 C7 1.524(6)
C6 H6A 1.0000
C7 C8 1.451(9)
C7 H7A 0.9900
C7 H7B 0.9900
C8 H8A 0.9800
C8 H8B 0.9800
C8 H8C 0.9800
C9 O3 1.428(5)
C9 C10 1.524(7)
C9 H9A 0.9900
C9 H9B 0.9900
C10 N5 1.473(5)
C10 C11 1.501(6)
C10 H10A 1.0000
C11 C12 1.529(7)
C11 H11A 0.9900
C11 H11B 0.9900
C12 H12A 0.9800
C12 H12B 0.9800
C12 H12C 0.9800
C13 O4 1.457(4)
C13 C14 1.521(5)
C13 H13A 0.9900
C13 H13B 0.9900
C14 N10 1.463(4)
C14 C15 1.521(5)
C14 H14A 1.0000
C15 C16 1.510(5)
C15 H15A 0.9900
C15 H15B 0.9900
C16 H16A 0.9800
C16 H16B 0.9800
C16 H16C 0.9800
C17 O5 1.445(5)
C17 C18 1.536(7)
C17 H17A 0.9900
C17 H17B 0.9900
C18 N11 1.441(5)
C18 C19 1.521(6)
C18 H18A 1.0000
C19 C20B 1.317(9)
C19 C20A 1.481(8)
C19 H19A 0.9601
C19 H19C 0.9601
C20A H20A 0.9600
C20A H20B 0.9601
C20A H20C 0.9599
C20A H20F 1.5533
C20B H19A 0.7895
C20B H20D 0.9599
C20B H20E 0.9598
C20B H20F 0.9602
C21 O6 1.440(5)
C21 C22 1.538(6)
C21 H21A 0.9900
C21 H21B 0.9900
C22 N12 1.453(4)
C22 C23 1.503(5)
C22 H22A 1.0000
C23 C24 1.514(7)
C23 H23A 0.9900
C23 H23B 0.9900
C24 H24A 0.9800
C24 H24B 0.9800
C24 H24C 0.9800
C25 O7 1.421(5)
C25 C26 1.523(6)
C25 H25A 0.9900
C25 H25B 0.9900
C26 N16 1.468(5)
C26 C27 1.506(6)
C26 H26A 1.0000
C27 C28 1.534(8)
C27 H27A 0.9900
C27 H27B 0.9900
C28 H28A 0.9800
C28 H28B 0.9800
C28 H28C 0.9800
C29 O8 1.442(5)
C29 C30 1.525(7)
C29 H29A 0.9900
C29 H29B 0.9900
C30 N17 1.478(5)
C30 C31 1.505(8)
C30 H30A 1.0000
C31 C32 1.513(7)
C31 H31A 0.9900
C31 H31B 0.9900
C32 H32A 0.9800
C32 H32B 0.9800
C32 H32C 0.9800
C33 O9 1.449(5)
C33 C34 1.515(6)
C33 H33A 0.9900
C33 H33B 0.9900
C34 N18 1.475(4)
C34 C35 1.511(5)
C34 H34A 1.0000
C35 C36 1.502(7)
C35 H35A 0.9900
C35 H35B 0.9900
C36 H36A 0.9800
C36 H36B 0.9800
C36 H36C 0.9800
C37 O10 1.458(6)
C37 C38 1.521(8)
C37 H37A 0.9900
C37 H37B 0.9900
C38 C39B 1.35(2)
C38 N24 1.439(5)
C38 C39A 1.582(7)
C38 H38A 1.0000
C39A C40A 1.528(8)
C39A H39A 0.9900
C39A H39B 0.9900
C39A H39C 1.0745
C39A H40E 1.1993
C39B C40B 1.39(4)
C39B H39C 0.9599
C39B H39D 0.9599
C40A H39C 1.5674
C40A H39D 1.4199
C40A H40A 0.9800
C40A H40B 0.9800
C40A H40C 0.9800
C40A H40D 1.0271
C40B H40D 0.9600
C40B H40E 0.9599
C40B H40F 0.9600
C41 O11 1.455(6)
C41 C42 1.516(10)
C41 H41A 0.9900
C41 H41B 0.9900
C42 N22 1.447(6)
C42 C43 1.514(10)
C42 H42A 1.0000
C43 C44A 1.284(11)
C43 C44B 1.437(19)
C43 H43A 0.9600
C43 H43B 0.9601
C44A H44A 0.9601
C44A H44B 0.9600
C44A H44C 0.9600
C45 O12 1.440(5)
C45 C46 1.527(6)
C45 H45A 0.9900
C45 H45B 0.9900
C46 N23 1.468(5)
C46 C47 1.530(6)
C46 H46A 1.0000
C47 C48 1.522(6)
C47 H47A 0.9900
C47 H47B 0.9900
C48 H48A 0.9800
C48 H48B 0.9800
C48 H48C 0.9800
C49 O13 1.419(6)
C49 C50 1.506(7)
C49 H49A 0.9900
C49 H49B 0.9900
C50 H50A 0.9800
C50 H50B 0.9800
C50 H50C 0.9800
C44B H43A 0.7381
C44B H44D 0.9600
C44B H44E 0.9600
C44B H44F 0.9600
N1 P1 1.587(3)
N1 P3 1.592(3)
N2 P3 1.575(3)
N2 P2 1.604(3)
N3 P2 1.586(3)
N3 P1 1.608(3)
N4 P1 1.640(3)
N4 H4D 0.8800
N5 P2 1.636(3)
N5 H5C 0.8800
N6 P3 1.639(3)
N6 H6B 0.8800
N7 P4 1.588(3)
N7 P5 1.592(3)
N8 P5 1.586(3)
N8 P6 1.593(3)
N9 P6 1.596(3)
N9 P4 1.603(3)
N10 P4 1.634(3)
N10 H10B 0.8800
N11 P5 1.639(3)
N11 H11C 0.8800
N12 P6 1.647(3)
N12 H12D 0.8800
N13 P7 1.580(4)
N13 P8 1.602(4)
N14 P8 1.583(3)
N14 P9 1.608(3)
N15 P7 1.586(3)
N15 P9 1.591(3)
N16 P7 1.643(3)
N16 H16D 0.8800
N17 P8 1.638(4)
N17 H17C 0.8800
N18 P9 1.636(3)
N18 H18B 0.8800
N19 P11 1.592(3)
N19 P10 1.600(3)
N20 P12 1.589(3)
N20 P11 1.591(4)
N21 P10 1.582(3)
N21 P12 1.590(3)
N22 P11 1.646(4)
N22 H22B 0.8800
N23 P12 1.645(3)
N23 H23C 0.8800
N24 P10 1.650(4)
N24 H24D 0.8800
O1 P1 1.600(3)
O2 P3 1.604(3)
O3 P2 1.599(3)
O4 P4 1.601(2)
O5 P5 1.603(3)
O6 P6 1.595(2)
O7 P7 1.602(3)
O8 P8 1.603(3)
O9 P9 1.606(3)
O10 P10 1.598(3)
O11 P11 1.601(3)
O12 P12 1.601(3)
O13 H13D 0.8400

loop_
_geom_torsion_atom_site_label_1
_geom_torsion_atom_site_label_2
_geom_torsion_atom_site_label_3
_geom_torsion_atom_site_label_4
_geom_torsion
O1 C1 C2 N4 -36.5(3)
O1 C1 C2 C3 -157.3(3)
N4 C2 C3 C4 67.8(4)
C1 C2 C3 C4 -178.2(3)
O2 C5 C6 N6 -31.2(4)
O2 C5 C6 C7 -151.3(4)
N6 C6 C7 C8 66.1(6)
C5 C6 C7 C8 -179.1(4)
O3 C9 C10 N5 -19.0(5)
O3 C9 C10 C11 -141.1(4)
N5 C10 C11 C12 59.3(5)
C9 C10 C11 C12 176.3(4)
O4 C13 C14 N10 -28.2(4)
O4 C13 C14 C15 -151.4(3)
N10 C14 C15 C16 -54.2(5)
C13 C14 C15 C16 63.2(5)
O5 C17 C18 N11 32.4(4)
O5 C17 C18 C19 -89.6(4)
N11 C18 C19 C20B 70.5(7)
C17 C18 C19 C20B -174.4(5)
N11 C18 C19 C20A 153.2(5)
C17 C18 C19 C20A -91.7(5)
O6 C21 C22 N12 32.3(4)
O6 C21 C22 C23 -90.0(4)
N12 C22 C23 C24 62.3(4)
C21 C22 C23 C24 178.7(3)
O7 C25 C26 N16 -34.7(5)
O7 C25 C26 C27 -158.5(4)
N16 C26 C27 C28 -177.5(5)
C25 C26 C27 C28 -61.0(7)
O8 C29 C30 N17 -31.2(5)
O8 C29 C30 C31 -152.2(4)
N17 C30 C31 C32 64.9(6)
C29 C30 C31 C32 179.6(5)
O9 C33 C34 N18 -31.5(4)
O9 C33 C34 C35 -153.1(3)
N18 C34 C35 C36 69.0(5)
C33 C34 C35 C36 -175.3(4)
O10 C37 C38 C39B -169.2(9)
O10 C37 C38 N24 -25.2(5)
O10 C37 C38 C39A -144.1(4)
C39B C38 C39A C40A -23.3(14)
N24 C38 C39A C40A 178.1(5)
C37 C38 C39A C40A -67.0(6)
N24 C38 C39B C40B 88(2)
C37 C38 C39B C40B -165.3(15)
C39A C38 C39B C40B 53.2(17)
O11 C41 C42 N22 33.0(7)
O11 C41 C42 C43 -90.1(7)
N22 C42 C43 C44A 167.1(10)
C41 C42 C43 C44A -77.2(11)
N22 C42 C43 C44B 74.4(9)
C41 C42 C43 C44B -169.9(8)
O12 C45 C46 N23 36.5(4)
O12 C45 C46 C47 -85.0(4)
N23 C46 C47 C48 173.9(4)
C45 C46 C47 C48 -70.8(5)
C3 C2 N4 P1 163.1(3)
C1 C2 N4 P1 41.5(3)
C11 C10 N5 P2 152.8(3)
C9 C10 N5 P2 29.4(4)
C7 C6 N6 P3 158.9(4)
C5 C6 N6 P3 36.9(4)
C13 C14 N10 P4 18.8(3)
C15 C14 N10 P4 142.1(3)
C19 C18 N11 P5 98.0(4)
C17 C18 N11 P5 -23.9(4)
C23 C22 N12 P6 95.3(3)
C21 C22 N12 P6 -27.4(3)
C27 C26 N16 P7 154.2(4)
C25 C26 N16 P7 32.5(4)
C31 C30 N17 P8 157.2(3)
C29 C30 N17 P8 36.5(4)
C35 C34 N18 P9 152.4(3)
C33 C34 N18 P9 30.8(4)
C43 C42 N22 P11 93.7(5)
C41 C42 N22 P11 -28.3(6)
C45 C46 N23 P12 -33.4(4)
C47 C46 N23 P12 89.4(3)
C39B C38 N24 P10 134.8(19)
C37 C38 N24 P10 33.4(4)
C39A C38 N24 P10 156.8(3)
C2 C1 O1 P1 18.4(3)
C6 C5 O2 P3 13.9(4)
C10 C9 O3 P2 1.4(5)
C14 C13 O4 P4 28.5(3)
C18 C17 O5 P5 -30.4(4)
C22 C21 O6 P6 -26.5(4)
C26 C25 O7 P7 24.6(5)
C30 C29 O8 P8 14.7(5)
C34 C33 O9 P9 21.5(4)
C38 C37 O10 P10 8.2(5)
C42 C41 O11 P11 -26.9(7)
C46 C45 O12 P12 -27.0(4)
P3 N1 P1 O1 115.8(2)
P3 N1 P1 N3 -8.5(3)
P3 N1 P1 N4 -138.7(2)
C1 O1 P1 N1 121.2(3)
C1 O1 P1 N3 -110.7(3)
C1 O1 P1 N4 5.9(3)
P2 N3 P1 N1 10.6(3)
P2 N3 P1 O1 -116.3(2)
P2 N3 P1 N4 139.6(2)
C2 N4 P1 N1 -146.3(2)
C2 N4 P1 O1 -29.5(3)
C2 N4 P1 N3 82.6(3)
P1 N3 P2 O3 113.0(2)
P1 N3 P2 N2 -12.0(3)
P1 N3 P2 N5 -141.6(2)
C9 O3 P2 N3 129.4(3)
C9 O3 P2 N2 -102.1(4)
C9 O3 P2 N5 14.7(4)
P3 N2 P2 N3 11.7(3)
P3 N2 P2 O3 -115.0(2)
P3 N2 P2 N5 139.8(2)
C10 N5 P2 N3 -143.2(3)
C10 N5 P2 O3 -27.2(3)
C10 N5 P2 N2 86.1(3)
P2 N2 P3 N1 -9.8(3)
P2 N2 P3 O2 114.0(3)
P2 N2 P3 N6 -140.6(2)
P1 N1 P3 N2 8.2(3)
P1 N1 P3 O2 -118.3(2)
P1 N1 P3 N6 137.3(2)
C5 O2 P3 N2 121.8(3)
C5 O2 P3 N1 -110.0(3)
C5 O2 P3 N6 7.1(3)
C6 N6 P3 N2 -144.2(3)
C6 N6 P3 N1 84.2(3)
C6 N6 P3 O2 -27.6(3)
P5 N7 P4 O4 113.3(2)
P5 N7 P4 N9 -9.3(3)
P5 N7 P4 N10 -140.7(2)
C13 O4 P4 N7 100.5(2)
C13 O4 P4 N9 -133.1(2)
C13 O4 P4 N10 -15.4(2)
P6 N9 P4 N7 7.6(3)
P6 N9 P4 O4 -117.9(2)
P6 N9 P4 N10 137.6(2)
C14 N10 P4 N7 -120.0(2)
C14 N10 P4 O4 -3.0(3)
C14 N10 P4 N9 108.7(3)
P6 N8 P5 N7 -5.9(3)
P6 N8 P5 O5 119.7(2)
P6 N8 P5 N11 -135.5(2)
P4 N7 P5 N8 8.5(3)
P4 N7 P5 O5 -116.4(2)
P4 N7 P5 N11 139.6(2)
C17 O5 P5 N8 132.2(2)
C17 O5 P5 N7 -100.2(3)
C17 O5 P5 N11 14.4(3)
C18 N11 P5 N8 -106.8(3)
C18 N11 P5 N7 121.8(3)
C18 N11 P5 O5 7.2(3)
P5 N8 P6 O6 -119.5(2)
P5 N8 P6 N9 4.6(3)
P5 N8 P6 N12 136.1(2)
C21 O6 P6 N8 -104.6(3)
C21 O6 P6 N9 127.7(3)
C21 O6 P6 N12 9.4(3)
P4 N9 P6 N8 -5.5(3)
P4 N9 P6 O6 120.4(2)
P4 N9 P6 N12 -134.7(2)
C22 N12 P6 N8 127.8(2)
C22 N12 P6 O6 12.2(3)
C22 N12 P6 N9 -100.7(3)
P8 N13 P7 N15 -22.3(3)
P8 N13 P7 O7 100.9(2)
P8 N13 P7 N16 -153.6(2)
P9 N15 P7 N13 22.1(3)
P9 N15 P7 O7 -103.7(2)
P9 N15 P7 N16 151.9(2)
C25 O7 P7 N13 110.6(4)
C25 O7 P7 N15 -122.0(3)
C25 O7 P7 N16 -4.7(4)
C26 N16 P7 N13 -134.2(3)
C26 N16 P7 N15 93.9(3)
C26 N16 P7 O7 -17.9(3)
P9 N14 P8 N13 -14.1(3)
P9 N14 P8 O8 110.5(2)
P9 N14 P8 N17 -143.8(2)
P7 N13 P8 N14 18.6(3)
P7 N13 P8 O8 -108.1(2)
P7 N13 P8 N17 147.5(2)
C29 O8 P8 N14 122.1(3)
C29 O8 P8 N13 -109.8(3)
C29 O8 P8 N17 6.5(3)
C30 N17 P8 N14 -143.3(3)
C30 N17 P8 N13 85.7(3)
C30 N17 P8 O8 -26.7(3)
P7 N15 P9 O9 105.9(2)
P7 N15 P9 N14 -17.9(3)
P7 N15 P9 N18 -149.0(2)
C33 O9 P9 N15 111.6(3)
C33 O9 P9 N14 -121.1(3)
C33 O9 P9 N18 -2.8(3)
P8 N14 P9 N15 13.8(3)
P8 N14 P9 O9 -111.9(2)
P8 N14 P9 N18 142.7(2)
C34 N18 P9 N15 -133.5(3)
C34 N18 P9 O9 -17.8(3)
C34 N18 P9 N14 95.3(3)
P12 N21 P10 O10 120.5(2)
P12 N21 P10 N19 -5.5(3)
P12 N21 P10 N24 -135.8(2)
C37 O10 P10 N21 123.9(3)
C37 O10 P10 N19 -106.5(3)
C37 O10 P10 N24 10.0(3)
P11 N19 P10 N21 11.5(3)
P11 N19 P10 O10 -115.9(3)
P11 N19 P10 N24 140.4(2)
C38 N24 P10 N21 -142.8(3)
C38 N24 P10 O10 -27.3(3)
C38 N24 P10 N19 85.6(3)
P12 N20 P11 N19 16.9(3)
P12 N20 P11 O11 -107.8(2)
P12 N20 P11 N22 147.7(2)
P10 N19 P11 N20 -16.8(3)
P10 N19 P11 O11 109.2(3)
P10 N19 P11 N22 -146.1(2)
C41 O11 P11 N20 -106.0(5)
C41 O11 P11 N19 126.5(5)
C41 O11 P11 N22 8.9(5)
C42 N22 P11 N20 128.3(4)
C42 N22 P11 N19 -100.7(4)
C42 N22 P11 O11 12.9(4)
P11 N20 P12 N21 -11.7(3)
P11 N20 P12 O12 114.1(2)
P11 N20 P12 N23 -141.0(2)
P10 N21 P12 N20 5.6(3)
P10 N21 P12 O12 -119.1(2)
P10 N21 P12 N23 136.5(2)
C45 O12 P12 N20 123.6(3)
C45 O12 P12 N21 -107.7(3)
C45 O12 P12 N23 6.3(3)
C46 N23 P12 N20 -95.5(3)
C46 N23 P12 N21 132.3(3)
C46 N23 P12 O12 17.6(3)
